data_1010690
loop_
_publ_author_name
'Kraus, O'

_publ_section_title
;
Untersuchungen ueber das Kristallgitter von Heteropoly-saeuren und
deren Salzen
;
_journal_coden_ASTM ZEKGAX
_journal_name_full
;
Zeitschrift fuer Kristallographie, Kristallgeometrie, Kristallphysik,
Kristallchemie (-144,1977)
;
_journal_page_first 256
_journal_page_last 279
_journal_volume 94
_journal_year 1936
_chemical_formula_structural 'K5 B W12 O40 (H2 O)18'
_chemical_formula_sum 'B H36 K5 O58 W12'
_chemical_name_systematic
;
Pentapotassium dodecatungstoborate 18-hydrate
;
_cell_angle_alpha 90
_cell_angle_beta 90
_cell_angle_gamma 120
_cell_formula_units_Z 1
_cell_length_a 19.
_cell_length_b 19.
_cell_length_c 12.5
_cell_volume 3907.9
_cod_original_formula_sum 'H36 B K5 O58 W12'
_cod_database_code 1010690

loop_
_atom_site_label
_atom_site_fract_x
_atom_site_fract_y
_atom_site_fract_z
? ? ? ?
